data_7216927
loop_
_publ_author_name
'Rashidi-Ranjbar, Parviz'
'Taghvaei-Ganjali, Saeed'
'Wang, Sue-Lein'
'Liao, Fen-Ling'
'Heydari, Ali'

_publ_section_title
;
 The conformational diastereomers of
 5-substituted-5H-6-chlorodibenzo[a,c]cycloheptene
;
_journal_issue 7
_journal_name_full 'Journal of the Chemical Society, Perkin Transactions 2'
_journal_page_first 1255
_journal_paper_doi 10.1039/b004919k
_journal_year 2001
_chemical_formula_sum 'C17 H16 Cl N O'
_chemical_formula_weight 285.76
_chemical_name_systematic
; 
? 
;
_space_group_IT_number 14
_symmetry_cell_setting monoclinic
_symmetry_space_group_name_Hall '-P 2yn'
_symmetry_space_group_name_H-M 'P 1 21/n 1'
_atom_sites_solution_hydrogens difmap
_atom_sites_solution_primary direct
_atom_sites_solution_secondary difmap
_audit_creation_method SHELXL-97
_cell_angle_alpha 90.00
_cell_angle_beta 95.74
_cell_angle_gamma 90.00
_cell_formula_units_Z 4
_cell_length_a 5.6162(4)
_cell_length_b 13.3544(10)
_cell_length_c 18.6704(14)
_cell_measurement_reflns_used 2686
_cell_measurement_temperature 293(2)
_cell_measurement_theta_max 25
_cell_measurement_theta_min 2.5
_cell_volume 1393.28(18)
_computing_cell_refinement 'Bruker SMART'
_computing_data_collection 'Bruker SMART'
_computing_data_reduction 'Bruker SHELXTL'
_computing_molecular_graphics 'Bruker SHELXTL'
_computing_publication_material 'Bruker SHELXTL'
_computing_structure_refinement 'SHELXL-97 (Sheldrick, 1997)'
_computing_structure_solution 'SHELXS-97 (Sheldrick, 1990)'
_diffrn_ambient_temperature 293(2)
_diffrn_measured_fraction_theta_full 0.896
_diffrn_measured_fraction_theta_max 0.896
_diffrn_measurement_device_type 'CCD area detector'
_diffrn_measurement_method 'phi and omega scans'
_diffrn_radiation_monochromator graphite
_diffrn_radiation_source 'fine-focus sealed tube'
_diffrn_radiation_type MoK\a
_diffrn_radiation_wavelength 0.71073
_diffrn_reflns_av_R_equivalents 0.0601
_diffrn_reflns_av_sigmaI/netI 0.0890
_diffrn_reflns_limit_h_max 7
_diffrn_reflns_limit_h_min -7
_diffrn_reflns_limit_k_max 17
_diffrn_reflns_limit_k_min -12
_diffrn_reflns_limit_l_max 23
_diffrn_reflns_limit_l_min -24
_diffrn_reflns_number 7837
_diffrn_reflns_theta_full 28.03
_diffrn_reflns_theta_max 28.03
_diffrn_reflns_theta_min 1.88
_exptl_absorpt_coefficient_mu 0.269
_exptl_absorpt_correction_T_max 0.9562
_exptl_absorpt_correction_T_min 0.6688
_exptl_absorpt_correction_type empirical
_exptl_crystal_colour Colourless
_exptl_crystal_density_diffrn 1.362
_exptl_crystal_density_meas ?
_exptl_crystal_density_method 'not measured'
_exptl_crystal_description Columnar
_exptl_crystal_F_000 600
_exptl_crystal_size_max 0.40
_exptl_crystal_size_mid 0.08
_exptl_crystal_size_min 0.03
_refine_diff_density_max 0.245
_refine_diff_density_min -0.258
_refine_diff_density_rms 0.056
_refine_ls_extinction_method none
_refine_ls_goodness_of_fit_ref 1.039
_refine_ls_hydrogen_treatment noref
_refine_ls_matrix_type full
_refine_ls_number_parameters 181
_refine_ls_number_reflns 3029
_refine_ls_number_restraints 0
_refine_ls_restrained_S_all 1.039
_refine_ls_R_factor_all 0.1344
_refine_ls_R_factor_gt 0.0663
_refine_ls_shift/su_max 0.000
_refine_ls_shift/su_mean 0.000
_refine_ls_structure_factor_coef Fsqd
_refine_ls_weighting_details 'calc w==1/[\s^2^(Fo^2^)+(0.0417P)^2^+1.0009P] where P==(Fo^2^+2Fc^2^)/3'
_refine_ls_weighting_scheme calc
_refine_ls_wR_factor_gt 0.1206
_refine_ls_wR_factor_ref 0.1480
_reflns_number_gt 1733
_reflns_number_total 3029
_reflns_threshold_expression >2sigma(I)
_cod_data_source_file b004919k.txt
_cod_data_source_block my05sad
_cod_depositor_comments
;
The following automatic conversions were performed:

'_symmetry_cell_setting' value 'Monoclinic' changed to 'monoclinic'
according to
/usr/data/users/saulius/automatic-downloads/retrospective/RSC/lib/dictionaries/cif_core.dic
dictionary named 'cif_core.dic' version 2.4.2 from 2011-04-26.

Automatic conversion script
Id: cif_fix_values 2281 2013-09-26 08:29:07Z andrius 

The following automatic conversions were performed:

'_exptl_crystal_density_meas' value 'not measured' was changed to '?'
- the value is perceived as not measured.

Automatic conversion script
Id: cif_fix_values 3008 2015-01-20 13:52:24Z robertas 
;
_cod_original_cell_volume 1393.27(18)
_cod_original_sg_symbol_H-M P2(1)/n
_cod_database_code 7216927

loop_
_symmetry_equiv_pos_as_xyz
'x, y, z'
'-x+1/2, y+1/2, -z+1/2'
'-x, -y, -z'
'x-1/2, -y-1/2, z-1/2'

loop_
_atom_site_label
_atom_site_type_symbol
_atom_site_fract_x
_atom_site_fract_y
_atom_site_fract_z
_atom_site_U_iso_or_equiv
_atom_site_adp_type
_atom_site_occupancy
_atom_site_symmetry_multiplicity
_atom_site_calc_flag
Cl1 Cl 0.10758(17) 0.81250(7) 0.03433(5) 0.0517(3) Uani 1 1 d
O1 O -0.6804(4) 0.56982(16) 0.03682(12) 0.0424(6) Uani 1 1 d
N1 N -0.2024(5) 0.62809(19) 0.01317(13) 0.0367(7) Uani 1 1 d
C1 C -0.1562(5) 0.8088(2) -0.02385(16) 0.0344(7) Uani 1 1 d
C2 C -0.2415(6) 0.8927(2) -0.05465(17) 0.0367(8) Uani 1 1 d
C3 C -0.4548(6) 0.8964(2) -0.10632(16) 0.0358(8) Uani 1 1 d
C4 C -0.5981(7) 0.9820(2) -0.10487(18) 0.0433(9) Uani 1 1 d
C5 C -0.8087(7) 0.9916(3) -0.1497(2) 0.0520(10) Uani 1 1 d
C6 C -0.8806(6) 0.9146(3) -0.1977(2) 0.0514(10) Uani 1 1 d
C7 C -0.7359(6) 0.8315(3) -0.20194(18) 0.0458(9) Uani 1 1 d
C8 C -0.5194(6) 0.8203(2) -0.15760(16) 0.0356(8) Uani 1 1 d
C9 C -0.3599(6) 0.7359(2) -0.17124(17) 0.0361(8) Uani 1 1 d
C10 C -0.3294(6) 0.7101(3) -0.24306(17) 0.0449(9) Uani 1 1 d
C11 C -0.1734(7) 0.6345(3) -0.25862(19) 0.0506(10) Uani 1 1 d
C12 C -0.0446(7) 0.5831(3) -0.2042(2) 0.0503(10) Uani 1 1 d
C13 C -0.0720(6) 0.6061(2) -0.13241(18) 0.0411(8) Uani 1 1 d
C14 C -0.2301(6) 0.6807(2) -0.11598(16) 0.0330(7) Uani 1 1 d
C15 C -0.2733(6) 0.7063(2) -0.03896(16) 0.0335(7) Uani 1 1 d
C16 C -0.3026(6) 0.6445(3) 0.08249(17) 0.0421(9) Uani 1 1 d
C17 C -0.4974(6) 0.5694(3) 0.09512(18) 0.0445(9) Uani 1 1 d
H1 H -0.7209 0.5006 0.0270 0.080 Uiso 1 1 d
H1A H -0.0293 0.6312 0.0142 0.080 Uiso 1 1 d
H2A H -0.1240 0.9606 -0.0411 0.080 Uiso 1 1 d
H4A H -0.5446 1.0466 -0.0639 0.080 Uiso 1 1 d
H5A H -0.9196 1.0527 -0.1393 0.080 Uiso 1 1 d
H6A H -1.0513 0.9232 -0.2244 0.080 Uiso 1 1 d
H7A H -0.8026 0.7730 -0.2397 0.080 Uiso 1 1 d
H10A H -0.4465 0.7531 -0.2858 0.080 Uiso 1 1 d
H11A H -0.1537 0.6230 -0.3136 0.080 Uiso 1 1 d
H12A H 0.0759 0.5261 -0.2175 0.080 Uiso 1 1 d
H13A H 0.0395 0.5581 -0.0943 0.080 Uiso 1 1 d
H15A H -0.4582 0.7192 -0.0365 0.080 Uiso 1 1 d
H16A H -0.3448 0.7164 0.0953 0.080 Uiso 1 1 d
H16B H -0.1660 0.6401 0.1261 0.080 Uiso 1 1 d
H17A H -0.5694 0.5928 0.1421 0.080 Uiso 1 1 d
H17B H -0.3935 0.5003 0.1002 0.080 Uiso 1 1 d

loop_
_atom_site_aniso_label
_atom_site_aniso_U_11
_atom_site_aniso_U_22
_atom_site_aniso_U_33
_atom_site_aniso_U_23
_atom_site_aniso_U_13
_atom_site_aniso_U_12
Cl1 0.0478(5) 0.0436(5) 0.0609(6) -0.0054(5) -0.0080(4) -0.0050(4)
O1 0.0365(13) 0.0375(13) 0.0518(14) 0.0025(11) -0.0022(11) -0.0004(11)
N1 0.0396(16) 0.0330(15) 0.0383(15) 0.0000(13) 0.0074(13) -0.0020(13)
C1 0.0354(18) 0.0343(18) 0.0337(17) -0.0040(15) 0.0038(14) -0.0022(16)
C2 0.041(2) 0.0344(18) 0.0356(18) -0.0027(15) 0.0094(15) -0.0052(15)
C3 0.042(2) 0.0314(18) 0.0353(18) 0.0063(15) 0.0125(15) -0.0008(15)
C4 0.052(2) 0.038(2) 0.042(2) 0.0100(16) 0.0173(17) 0.0079(18)
C5 0.056(3) 0.053(2) 0.050(2) 0.015(2) 0.021(2) 0.016(2)
C6 0.039(2) 0.066(3) 0.051(2) 0.016(2) 0.0089(18) 0.0093(19)
C7 0.041(2) 0.056(2) 0.041(2) 0.0071(18) 0.0035(16) -0.0012(18)
C8 0.0388(19) 0.0359(18) 0.0327(17) 0.0037(15) 0.0058(14) -0.0037(16)
C9 0.0377(19) 0.0341(18) 0.0365(19) -0.0048(15) 0.0034(15) -0.0052(15)
C10 0.049(2) 0.048(2) 0.037(2) -0.0050(17) 0.0017(16) -0.0023(18)
C11 0.060(3) 0.053(2) 0.039(2) -0.0135(18) 0.0085(18) -0.001(2)
C12 0.052(2) 0.046(2) 0.054(2) -0.0088(19) 0.0145(19) 0.0039(19)
C13 0.047(2) 0.0317(18) 0.045(2) -0.0032(16) 0.0100(17) 0.0004(16)
C14 0.0374(18) 0.0269(16) 0.0352(18) -0.0039(14) 0.0056(14) -0.0054(15)
C15 0.0388(18) 0.0294(17) 0.0318(17) -0.0024(14) 0.0011(14) 0.0024(14)
C16 0.048(2) 0.046(2) 0.0327(18) -0.0076(16) 0.0063(16) -0.0088(17)
C17 0.044(2) 0.055(2) 0.0340(19) 0.0024(17) 0.0021(16) -0.0054(18)

loop_
_atom_type_symbol
_atom_type_description
_atom_type_scat_dispersion_real
_atom_type_scat_dispersion_imag
_atom_type_scat_source
C C 0.0033 0.0016 'International Tables Vol C Tables 4.2.6.8 and 6.1.1.4'
H H 0.0000 0.0000 'International Tables Vol C Tables 4.2.6.8 and 6.1.1.4'
N N 0.0061 0.0033 'International Tables Vol C Tables 4.2.6.8 and 6.1.1.4'
O O 0.0106 0.0060 'International Tables Vol C Tables 4.2.6.8 and 6.1.1.4'
Cl Cl 0.1484 0.1585 'International Tables Vol C Tables 4.2.6.8 and 6.1.1.4'

loop_
_geom_angle_atom_site_label_1
_geom_angle_atom_site_label_2
_geom_angle_atom_site_label_3
_geom_angle
C15 N1 C16 112.1(2)
C2 C1 C15 123.0(3)
C2 C1 Cl1 119.5(3)
C15 C1 Cl1 117.5(2)
C1 C2 C3 123.4(3)
C4 C3 C8 119.3(3)
C4 C3 C2 116.7(3)
C8 C3 C2 124.0(3)
C5 C4 C3 121.4(3)
C4 C5 C6 119.6(3)
C7 C6 C5 119.6(3)
C6 C7 C8 122.0(3)
C7 C8 C3 117.9(3)
C7 C8 C9 118.8(3)
C3 C8 C9 123.0(3)
C14 C9 C10 117.6(3)
C14 C9 C8 123.4(3)
C10 C9 C8 118.9(3)
C11 C10 C9 121.1(3)
C12 C11 C10 120.5(3)
C11 C12 C13 119.9(3)
C14 C13 C12 120.3(3)
C13 C14 C9 120.6(3)
C13 C14 C15 122.4(3)
C9 C14 C15 117.0(3)
N1 C15 C14 114.3(2)
N1 C15 C1 115.7(3)
C14 C15 C1 105.6(2)
N1 C16 C17 112.4(3)
O1 C17 C16 110.8(3)

loop_
_geom_bond_atom_site_label_1
_geom_bond_atom_site_label_2
_geom_bond_distance
Cl1 C1 1.748(3)
O1 C17 1.421(4)
N1 C15 1.456(4)
N1 C16 1.478(4)
C1 C2 1.327(4)
C1 C15 1.532(4)
C2 C3 1.462(5)
C3 C4 1.401(4)
C3 C8 1.418(4)
C4 C5 1.385(5)
C5 C6 1.397(5)
C6 C7 1.383(5)
C7 C8 1.409(4)
C8 C9 1.477(4)
C9 C14 1.410(4)
C9 C10 1.412(4)
C10 C11 1.386(5)
C11 C12 1.372(5)
C12 C13 1.398(5)
C13 C14 1.389(4)
C14 C15 1.521(4)
C16 C17 1.520(5)
